data_4322273
loop_
_publ_author_name
'Pamela J. Hagrman'
'Jon Zubieta'

_publ_section_title
;
 Solid-State Coordination Chemistry of Metal Oxides: Hydrothermal
 Synthesis and Structural Characterization of o-Phenanthroline-Ligated
 Copper- and Zinc-Molybdenum Oxides
;
_journal_name_full 'Inorganic Chemistry'
_journal_page_first 4480
_journal_page_last 4485
_journal_paper_doi 10.1021/ic990340p
_journal_volume 38
_journal_year 1999
_chemical_formula_sum 'C12 H10 Cu Mo N2 O5'
_chemical_formula_weight 421.70
_chemical_name_systematic
; 
 ? 
;
_space_group_IT_number 14
_symmetry_cell_setting monoclinic
_symmetry_space_group_name_Hall '-P 2yn'
_symmetry_space_group_name_H-M 'P 1 21/n 1'
_atom_sites_solution_hydrogens geom
_atom_sites_solution_primary direct
_atom_sites_solution_secondary difmap
_audit_creation_method SHELXL-97
_cell_angle_alpha 90.00
_cell_angle_beta 103.5860(10)
_cell_angle_gamma 90.00
_cell_formula_units_Z 4
_cell_length_a 14.0500(10)
_cell_length_b 5.8818(4)
_cell_length_c 16.2268(11)
_cell_measurement_temperature 293(2)
_cell_volume 1303.45(16)
_computing_structure_refinement 'SHELXL-97 (Sheldrick, 1997)'
_computing_structure_solution 'SHELXS-97 (Sheldrick, 1990)'
_diffrn_ambient_temperature 293(2)
_diffrn_measured_fraction_theta_full 0.948
_diffrn_measured_fraction_theta_max 0.948
_diffrn_measurement_device 'Bruker SMART-CCD'
_diffrn_radiation_monochromator graphite
_diffrn_radiation_source 'fine-focus sealed tube'
_diffrn_radiation_type MoK\a
_diffrn_radiation_wavelength 0.71073
_diffrn_reflns_av_R_equivalents 0.0644
_diffrn_reflns_av_sigmaI/netI 0.0863
_diffrn_reflns_limit_h_max 18
_diffrn_reflns_limit_h_min -18
_diffrn_reflns_limit_k_max 7
_diffrn_reflns_limit_k_min -7
_diffrn_reflns_limit_l_max 21
_diffrn_reflns_limit_l_min -14
_diffrn_reflns_number 7851
_diffrn_reflns_theta_full 28.26
_diffrn_reflns_theta_max 28.26
_diffrn_reflns_theta_min 1.73
_exptl_absorpt_coefficient_mu 2.616
_exptl_crystal_colour blue
_exptl_crystal_density_diffrn 2.149
_exptl_crystal_density_method 'not measured'
_exptl_crystal_description needle
_exptl_crystal_F_000 828
_exptl_crystal_size_max 0.34
_exptl_crystal_size_mid 0.12
_exptl_crystal_size_min 0.12
_refine_diff_density_max 2.410
_refine_diff_density_min -3.208
_refine_diff_density_rms 0.329
_refine_ls_extinction_method none
_refine_ls_goodness_of_fit_ref 1.021
_refine_ls_hydrogen_treatment mixed
_refine_ls_matrix_type full
_refine_ls_number_parameters 185
_refine_ls_number_reflns 3063
_refine_ls_number_restraints 0
_refine_ls_restrained_S_all 1.021
_refine_ls_R_factor_all 0.1101
_refine_ls_R_factor_gt 0.0753
_refine_ls_shift/su_max 0.000
_refine_ls_shift/su_mean 0.000
_refine_ls_structure_factor_coef Fsqd
_refine_ls_weighting_details 'calc w=1/[\s^2^(Fo^2^)+(0.1302P)^2^+0.0000P] where P=(Fo^2^+2Fc^2^)/3'
_refine_ls_weighting_scheme calc
_refine_ls_wR_factor_gt 0.1845
_refine_ls_wR_factor_ref 0.2054
_reflns_number_gt 2135
_reflns_number_total 3063
_reflns_threshold_expression >2sigma(I)
_cod_data_source_file ic990340p_2.cif
_cod_data_source_block MOXI-28
_cod_database_code 4322273

loop_
_symmetry_equiv_pos_as_xyz
'x, y, z'
'-x+1/2, y+1/2, -z+1/2'
'-x, -y, -z'
'x-1/2, -y-1/2, z-1/2'

loop_
_atom_site_label
_atom_site_type_symbol
_atom_site_fract_x
_atom_site_fract_y
_atom_site_fract_z
_atom_site_U_iso_or_equiv
_atom_site_adp_type
_atom_site_occupancy
_atom_site_symmetry_multiplicity
_atom_site_calc_flag
_atom_site_refinement_flags
_atom_site_disorder_assembly
_atom_site_disorder_group
Mo1 Mo 0.62881(5) 0.22710(10) 0.48540(4) 0.0131(2) Uani 1 1 d . . .
Cu2 Cu 0.53470(7) 0.73371(15) 0.37175(6) 0.0140(3) Uani 1 1 d . . .
O1 O 0.7357(4) 0.1485(10) 0.5571(4) 0.0248(13) Uani 1 1 d . . .
O2 O 0.5325(4) 0.2534(8) 0.5374(4) 0.0201(13) Uani 1 1 d . . .
O3 O 0.6005(4) 0.0197(9) 0.4030(4) 0.0196(12) Uani 1 1 d . . .
O4 O 0.6506(4) 0.4917(9) 0.4420(3) 0.0160(11) Uani 1 1 d . . .
O10 O 0.8150(5) -0.2731(10) 0.5441(4) 0.0291(15) Uiso 1 1 d . . .
N2 N 0.5832(5) 0.7295(10) 0.2647(4) 0.0155(14) Uani 1 1 d . . .
N1 N 0.4529(4) 0.4671(11) 0.3130(4) 0.0145(13) Uani 1 1 d . . .
C1 C 0.3892(6) 0.3356(13) 0.3400(5) 0.0167(16) Uani 1 1 d . . .
H1 H 0.3733 0.3718 0.3909 0.020 Uiso 1 1 calc R . .
C2 C 0.3450(6) 0.1445(14) 0.2948(5) 0.0216(18) Uani 1 1 d . . .
H2 H 0.3014 0.0554 0.3157 0.026 Uiso 1 1 calc R . .
C3 C 0.3678(6) 0.0906(14) 0.2178(5) 0.0188(17) Uani 1 1 d . . .
H3 H 0.3388 -0.0337 0.1863 0.023 Uiso 1 1 calc R . .
C4 C 0.4349(6) 0.2270(13) 0.1891(5) 0.0167(16) Uani 1 1 d . . .
C5 C 0.4770(5) 0.4134(13) 0.2388(5) 0.0135(15) Uani 1 1 d . . .
C6 C 0.4650(6) 0.1844(16) 0.1110(5) 0.0242(19) Uani 1 1 d . . .
H6 H 0.4376 0.0634 0.0766 0.029 Uiso 1 1 calc R . .
C7 C 0.5327(6) 0.3185(14) 0.0873(5) 0.0205(17) Uani 1 1 d . . .
H7 H 0.5520 0.2846 0.0376 0.025 Uiso 1 1 calc R . .
C8 C 0.5749(6) 0.5093(13) 0.1364(5) 0.0182(17) Uani 1 1 d . . .
C9 C 0.5465(5) 0.5526(13) 0.2128(5) 0.0151(16) Uani 1 1 d . . .
C10 C 0.6442(6) 0.6592(14) 0.1151(5) 0.0186(17) Uani 1 1 d . . .
H10 H 0.6654 0.6378 0.0654 0.022 Uiso 1 1 calc R . .
C11 C 0.6797(7) 0.8362(15) 0.1683(6) 0.0254(19) Uani 1 1 d . . .
H11 H 0.7255 0.9350 0.1549 0.031 Uiso 1 1 calc R . .
C12 C 0.6477(6) 0.8692(14) 0.2427(5) 0.0194(17) Uani 1 1 d . . .
H12 H 0.6720 0.9915 0.2777 0.023 Uiso 1 1 calc R . .

loop_
_atom_site_aniso_label
_atom_site_aniso_U_11
_atom_site_aniso_U_22
_atom_site_aniso_U_33
_atom_site_aniso_U_23
_atom_site_aniso_U_13
_atom_site_aniso_U_12
Mo1 0.0176(4) 0.0153(4) 0.0048(4) -0.0004(2) -0.0007(3) -0.0003(2)
Cu2 0.0192(5) 0.0170(5) 0.0048(5) -0.0018(3) 0.0009(4) -0.0020(3)
O1 0.028(3) 0.022(3) 0.018(3) 0.001(2) -0.009(3) 0.003(2)
O2 0.029(3) 0.022(3) 0.010(3) -0.005(2) 0.006(2) -0.003(2)
O3 0.029(3) 0.021(3) 0.009(3) -0.004(2) 0.005(2) -0.006(2)
O4 0.024(3) 0.013(3) 0.008(3) 0.002(2) -0.003(2) 0.001(2)
N2 0.018(3) 0.020(3) 0.006(3) -0.001(2) -0.003(3) 0.000(2)
N1 0.015(3) 0.023(3) 0.003(3) 0.000(2) -0.003(3) 0.003(3)
C1 0.017(4) 0.021(4) 0.009(4) 0.001(3) -0.005(3) -0.001(3)
C2 0.028(5) 0.021(4) 0.014(4) -0.001(3) 0.000(3) -0.009(3)
C3 0.019(4) 0.026(4) 0.008(4) -0.004(3) -0.004(3) -0.006(3)
C4 0.020(4) 0.022(4) 0.005(4) 0.002(3) -0.003(3) 0.001(3)
C5 0.013(4) 0.019(4) 0.005(4) 0.001(3) -0.006(3) 0.001(3)
C6 0.026(5) 0.036(5) 0.008(4) -0.010(4) -0.001(3) -0.005(4)
C7 0.023(4) 0.026(4) 0.011(4) -0.008(3) 0.003(3) -0.001(3)
C8 0.025(4) 0.024(4) 0.004(4) 0.000(3) 0.000(3) 0.002(3)
C9 0.016(4) 0.021(4) 0.005(4) -0.006(3) -0.004(3) -0.001(3)
C10 0.020(4) 0.030(4) 0.003(4) 0.001(3) -0.004(3) 0.007(3)
C11 0.028(5) 0.025(4) 0.023(5) 0.003(4) 0.006(4) -0.010(4)
C12 0.025(5) 0.020(4) 0.010(4) -0.001(3) -0.002(3) -0.004(3)

loop_
_atom_type_symbol
_atom_type_description
_atom_type_scat_dispersion_real
_atom_type_scat_dispersion_imag
_atom_type_scat_source
C C 0.0033 0.0016 'International Tables Vol C Tables 4.2.6.8 and 6.1.1.4'
H H 0.0000 0.0000 'International Tables Vol C Tables 4.2.6.8 and 6.1.1.4'
N N 0.0061 0.0033 'International Tables Vol C Tables 4.2.6.8 and 6.1.1.4'
O O 0.0106 0.0060 'International Tables Vol C Tables 4.2.6.8 and 6.1.1.4'
Cu Cu 0.3201 1.2651 'International Tables Vol C Tables 4.2.6.8 and 6.1.1.4'
Mo Mo -1.6832 0.6857 'International Tables Vol C Tables 4.2.6.8 and 6.1.1.4'

loop_
_geom_angle_atom_site_label_1
_geom_angle_atom_site_label_2
_geom_angle_atom_site_label_3
_geom_angle
_geom_angle_site_symmetry_1
_geom_angle_site_symmetry_3
_geom_angle_publ_flag
O1 Mo1 O2 110.1(3) . . ?
O1 Mo1 O4 107.4(3) . . ?
O2 Mo1 O4 109.8(2) . . ?
O1 Mo1 O3 109.0(3) . . ?
O2 Mo1 O3 111.0(3) . . ?
O4 Mo1 O3 109.5(3) . . ?
O3 Cu2 O2 93.2(2) 1_565 3_666 ?
O3 Cu2 N2 90.0(2) 1_565 . ?
O2 Cu2 N2 170.7(3) 3_666 . ?
O3 Cu2 N1 167.0(3) 1_565 . ?
O2 Cu2 N1 93.7(2) 3_666 . ?
N2 Cu2 N1 81.7(2) . . ?
O3 Cu2 O4 99.9(2) 1_565 . ?
O2 Cu2 O4 93.6(2) 3_666 . ?
N2 Cu2 O4 94.5(2) . . ?
N1 Cu2 O4 90.7(2) . . ?
Mo1 O2 Cu2 159.8(4) . 3_666 ?
Mo1 O3 Cu2 143.3(3) . 1_545 ?
Mo1 O4 Cu2 125.8(3) . . ?
C12 N2 C9 119.3(7) . . ?
C12 N2 Cu2 127.9(5) . . ?
C9 N2 Cu2 112.8(5) . . ?
C1 N1 C5 118.8(7) . . ?
C1 N1 Cu2 129.8(5) . . ?
C5 N1 Cu2 111.1(5) . . ?
N1 C1 C2 122.8(7) . . ?
C3 C2 C1 118.9(7) . . ?
C2 C3 C4 118.8(7) . . ?
C3 C4 C5 118.8(7) . . ?
C3 C4 C6 123.4(7) . . ?
C5 C4 C6 117.8(7) . . ?
N1 C5 C4 121.9(7) . . ?
N1 C5 C9 117.5(7) . . ?
C4 C5 C9 120.6(7) . . ?
C7 C6 C4 121.0(8) . . ?
C6 C7 C8 121.8(8) . . ?
C9 C8 C10 117.0(7) . . ?
C9 C8 C7 117.9(7) . . ?
C10 C8 C7 125.1(7) . . ?
N2 C9 C5 116.6(7) . . ?
N2 C9 C8 122.4(7) . . ?
C5 C9 C8 121.0(7) . . ?
C11 C10 C8 119.3(7) . . ?
C10 C11 C12 120.4(8) . . ?
N2 C12 C11 121.5(7) . . ?

loop_
_geom_bond_atom_site_label_1
_geom_bond_atom_site_label_2
_geom_bond_distance
_geom_bond_site_symmetry_2
_geom_bond_publ_flag
Mo1 O1 1.733(6) . ?
Mo1 O2 1.762(6) . ?
Mo1 O4 1.764(5) . ?
Mo1 O3 1.784(5) . ?
Cu2 O3 1.929(5) 1_565 ?
Cu2 O2 1.930(6) 3_666 ?
Cu2 N2 2.010(7) . ?
Cu2 N1 2.043(6) . ?
Cu2 O4 2.259(5) . ?
O2 Cu2 1.930(6) 3_666 ?
O3 Cu2 1.929(5) 1_545 ?
N2 C12 1.332(10) . ?
N2 C9 1.361(9) . ?
N1 C1 1.332(10) . ?
N1 C5 1.363(9) . ?
C1 C2 1.404(11) . ?
C2 C3 1.395(11) . ?
C3 C4 1.399(11) . ?
C4 C5 1.406(10) . ?
C4 C6 1.449(11) . ?
C5 C9 1.412(10) . ?
C6 C7 1.359(12) . ?
C7 C8 1.422(11) . ?
C8 C9 1.413(10) . ?
C8 C10 1.415(11) . ?
C10 C11 1.370(12) . ?
C11 C12 1.398(11) . ?
